data_7016684
loop_
_publ_author_name
'Vad, Mads S.'
'Nielsen, Anne'
'Lennartson, Anders'
'Bond, Andrew D.'
'McGrady, John E.'
'McKenzie, Christine J.'

_publ_section_title
;
 Switching on oxygen activation by cobalt complexes of pentadentate
 ligands.
;
_journal_issue 40
_journal_name_full 'Dalton transactions (Cambridge, England : 2003)'
_journal_page_first 10698
_journal_page_last 10707
_journal_paper_doi 10.1039/c1dt10594a
_journal_volume 40
_journal_year 2011
_chemical_formula_moiety 'C17 H20 Co N4 O4 +, Cl O4 -'
_chemical_formula_sum 'C17 H20 Cl Co N4 O8'
_chemical_formula_weight 502.75
_space_group_IT_number 14
_symmetry_cell_setting monoclinic
_symmetry_space_group_name_Hall '-P 2yn'
_symmetry_space_group_name_H-M 'P 1 21/n 1'
_atom_sites_solution_hydrogens geom
_atom_sites_solution_primary direct
_atom_sites_solution_secondary difmap
_cell_angle_alpha 90.00
_cell_angle_beta 105.851(1)
_cell_angle_gamma 90.00
_cell_formula_units_Z 4
_cell_length_a 10.1794(3)
_cell_length_b 17.2327(6)
_cell_length_c 11.5761(4)
_cell_measurement_reflns_used 8774
_cell_measurement_temperature 180(2)
_cell_measurement_theta_max 27.96
_cell_measurement_theta_min 2.18
_cell_volume 1953.45(11)
_computing_cell_refinement 'SAINT v.7.68a (Bruker, 2010)'
_computing_data_collection 'APEX2 v2010.1-2 (Bruker, 2010)'
_computing_data_reduction SAINT
_computing_molecular_graphics SHELXTL
_computing_publication_material SHELXTL
_computing_structure_refinement SHELXTL
_computing_structure_solution 'SHELXTL v.6.12 (Sheldrick, 2008)'
_diffrn_ambient_temperature 180(2)
_diffrn_measured_fraction_theta_full 0.996
_diffrn_measured_fraction_theta_max 0.996
_diffrn_measurement_device_type 'Bruker Nonius X8APEX-II CCD'
_diffrn_measurement_method '\w and \f scans'
_diffrn_radiation_monochromator graphite
_diffrn_radiation_source 'fine-focus sealed tube'
_diffrn_radiation_type MoK\a
_diffrn_radiation_wavelength 0.71073
_diffrn_reflns_av_R_equivalents 0.0262
_diffrn_reflns_av_sigmaI/netI 0.0254
_diffrn_reflns_limit_h_max 13
_diffrn_reflns_limit_h_min -13
_diffrn_reflns_limit_k_max 22
_diffrn_reflns_limit_k_min -22
_diffrn_reflns_limit_l_max 15
_diffrn_reflns_limit_l_min -15
_diffrn_reflns_number 19471
_diffrn_reflns_theta_full 27.98
_diffrn_reflns_theta_max 27.98
_diffrn_reflns_theta_min 3.66
_diffrn_standards_number 0
_exptl_absorpt_coefficient_mu 1.072
_exptl_absorpt_correction_T_max 0.919
_exptl_absorpt_correction_T_min 0.629
_exptl_absorpt_correction_type multi-scan
_exptl_absorpt_process_details 'SADABS (Sheldrick, 2008)'
_exptl_crystal_colour red
_exptl_crystal_density_diffrn 1.709
_exptl_crystal_density_method 'not measured'
_exptl_crystal_description block
_exptl_crystal_F_000 1032
_exptl_crystal_size_max 0.23
_exptl_crystal_size_mid 0.10
_exptl_crystal_size_min 0.08
_refine_diff_density_max 0.667
_refine_diff_density_min -0.273
_refine_diff_density_rms 0.077
_refine_ls_extinction_method none
_refine_ls_goodness_of_fit_ref 1.091
_refine_ls_hydrogen_treatment constr
_refine_ls_matrix_type full
_refine_ls_number_parameters 281
_refine_ls_number_reflns 4699
_refine_ls_number_restraints 0
_refine_ls_restrained_S_all 1.091
_refine_ls_R_factor_all 0.0432
_refine_ls_R_factor_gt 0.0390
_refine_ls_shift/su_max 0.001
_refine_ls_shift/su_mean 0.000
_refine_ls_structure_factor_coef Fsqd
_refine_ls_weighting_details 'calc w=1/[\s^2^(Fo^2^)+(0.0457P)^2^+1.7755P] where P=(Fo^2^+2Fc^2^)/3'
_refine_ls_weighting_scheme calc
_refine_ls_wR_factor_gt 0.0953
_refine_ls_wR_factor_ref 0.0976
_reflns_number_gt 4310
_reflns_number_total 4699
_reflns_threshold_expression I>2\s(I)
_cod_data_source_file c1dt10594a.txt
_cod_data_source_block 4
_cod_original_sg_symbol_H-M 'P 21/n'
_cod_database_code 7016684

loop_
_symmetry_equiv_pos_as_xyz
'x, y, z'
'-x+1/2, y+1/2, -z+1/2'
'-x, -y, -z'
'x-1/2, -y-1/2, z-1/2'

loop_
_atom_site_label
_atom_site_type_symbol
_atom_site_fract_x
_atom_site_fract_y
_atom_site_fract_z
_atom_site_U_iso_or_equiv
_atom_site_adp_type
_atom_site_occupancy
_atom_site_symmetry_multiplicity
_atom_site_calc_flag
_atom_site_refinement_flags
Co1 Co 0.69643(3) 0.138346(15) 0.60694(2) 0.01740(9) Uani 1 1 d .
O1 O 0.51463(14) 0.12867(9) 0.51302(13) 0.0222(3) Uani 1 1 d .
O2 O 0.37074(16) 0.16170(10) 0.33765(14) 0.0293(3) Uani 1 1 d .
O3 O 0.87866(14) 0.14654(8) 0.70678(13) 0.0219(3) Uani 1 1 d .
O4 O 1.02046(16) 0.09302(10) 0.86941(15) 0.0328(4) Uani 1 1 d .
N1 N 0.72898(17) 0.20217(10) 0.47959(15) 0.0198(3) Uani 1 1 d .
N2 N 0.65389(18) 0.23455(10) 0.68119(16) 0.0229(4) Uani 1 1 d .
H2 H 0.7277 0.2441 0.7475 0.027 Uiso 1 1 calc R
N3 N 0.75898(17) 0.05490(10) 0.52173(15) 0.0201(3) Uani 1 1 d .
N4 N 0.66857(18) 0.07310(10) 0.73259(15) 0.0208(3) Uani 1 1 d .
C1 C 0.7423(2) -0.02197(12) 0.5334(2) 0.0239(4) Uani 1 1 d .
H1A H 0.6970 -0.0396 0.5901 0.029 Uiso 1 1 calc R
C2 C 0.7891(2) -0.07612(13) 0.4655(2) 0.0294(5) Uani 1 1 d .
H2A H 0.7782 -0.1301 0.4770 0.035 Uiso 1 1 calc R
C3 C 0.8520(2) -0.05024(14) 0.3807(2) 0.0311(5) Uani 1 1 d .
H3A H 0.8823 -0.0862 0.3314 0.037 Uiso 1 1 calc R
C4 C 0.8702(2) 0.02912(14) 0.3683(2) 0.0286(5) Uani 1 1 d .
H4A H 0.9128 0.0480 0.3104 0.034 Uiso 1 1 calc R
C5 C 0.8253(2) 0.07999(12) 0.44185(19) 0.0226(4) Uani 1 1 d .
C6 C 0.8460(2) 0.16658(13) 0.4443(2) 0.0240(4) Uani 1 1 d .
H6A H 0.9334 0.1804 0.5030 0.029 Uiso 1 1 calc R
H6B H 0.8483 0.1854 0.3640 0.029 Uiso 1 1 calc R
C7 C 0.7584(2) 0.28199(12) 0.5305(2) 0.0259(4) Uani 1 1 d .
H7A H 0.7530 0.3202 0.4655 0.031 Uiso 1 1 calc R
H7B H 0.8509 0.2843 0.5870 0.031 Uiso 1 1 calc R
C8 C 0.6513(2) 0.29900(12) 0.5950(2) 0.0261(4) Uani 1 1 d .
H8A H 0.6713 0.3490 0.6385 0.031 Uiso 1 1 calc R
H8B H 0.5600 0.3026 0.5367 0.031 Uiso 1 1 calc R
C9 C 0.5303(2) 0.23741(15) 0.7246(2) 0.0321(5) Uani 1 1 d .
H9A H 0.5186 0.2900 0.7524 0.048 Uiso 1 1 calc R
H9B H 0.5400 0.2008 0.7912 0.048 Uiso 1 1 calc R
H9C H 0.4503 0.2233 0.6591 0.048 Uiso 1 1 calc R
C10 C 0.5506(2) 0.03988(13) 0.7381(2) 0.0263(4) Uani 1 1 d .
H10A H 0.4698 0.0485 0.6752 0.032 Uiso 1 1 calc R
C11 C 0.5457(3) -0.00672(13) 0.8344(2) 0.0294(5) Uani 1 1 d .
H11A H 0.4622 -0.0300 0.8376 0.035 Uiso 1 1 calc R
C12 C 0.6636(3) -0.01897(13) 0.9258(2) 0.0318(5) Uani 1 1 d .
H12A H 0.6613 -0.0502 0.9928 0.038 Uiso 1 1 calc R
C13 C 0.7854(3) 0.01457(13) 0.9192(2) 0.0291(5) Uani 1 1 d .
H13A H 0.8677 0.0063 0.9807 0.035 Uiso 1 1 calc R
C14 C 0.7835(2) 0.06019(12) 0.82064(19) 0.0229(4) Uani 1 1 d .
C15 C 0.9070(2) 0.10185(12) 0.80153(19) 0.0246(4) Uani 1 1 d .
C16 C 0.6030(2) 0.20069(13) 0.37570(19) 0.0232(4) Uani 1 1 d .
H16A H 0.6228 0.1723 0.3080 0.028 Uiso 1 1 calc R
H16B H 0.5775 0.2545 0.3489 0.028 Uiso 1 1 calc R
C17 C 0.4844(2) 0.16223(12) 0.40836(18) 0.0206(4) Uani 1 1 d .
Cl2 Cl 0.17800(6) 0.31478(3) 0.56152(5) 0.02782(13) Uani 1 1 d .
O5 O 0.2582(2) 0.29586(12) 0.48016(17) 0.0413(4) Uani 1 1 d .
O6 O 0.1582(2) 0.24639(11) 0.62530(19) 0.0485(5) Uani 1 1 d .
O7 O 0.0473(2) 0.34468(12) 0.49459(18) 0.0442(5) Uani 1 1 d .
O8 O 0.2465(2) 0.37248(11) 0.64631(18) 0.0463(5) Uani 1 1 d .

loop_
_atom_site_aniso_label
_atom_site_aniso_U_11
_atom_site_aniso_U_22
_atom_site_aniso_U_33
_atom_site_aniso_U_23
_atom_site_aniso_U_13
_atom_site_aniso_U_12
Co1 0.01629(14) 0.01693(14) 0.01726(14) 0.00284(10) 0.00168(10) -0.00115(9)
O1 0.0177(7) 0.0252(7) 0.0212(7) 0.0053(6) 0.0011(6) -0.0021(5)
O2 0.0235(8) 0.0343(9) 0.0248(8) 0.0062(7) -0.0025(6) -0.0015(6)
O3 0.0186(7) 0.0207(7) 0.0231(7) 0.0032(6) 0.0000(6) -0.0018(5)
O4 0.0253(8) 0.0343(9) 0.0319(8) 0.0034(7) -0.0041(7) 0.0027(7)
N1 0.0182(8) 0.0184(8) 0.0216(8) 0.0033(6) 0.0034(7) -0.0017(6)
N2 0.0232(9) 0.0228(9) 0.0206(8) 0.0007(7) 0.0024(7) 0.0020(7)
N3 0.0185(8) 0.0191(8) 0.0206(8) 0.0006(6) 0.0020(6) 0.0001(6)
N4 0.0231(8) 0.0188(8) 0.0194(8) 0.0017(6) 0.0039(7) -0.0011(6)
C1 0.0214(10) 0.0206(10) 0.0274(10) 0.0009(8) 0.0027(8) -0.0031(8)
C2 0.0234(10) 0.0221(10) 0.0391(12) -0.0036(9) 0.0027(9) 0.0018(8)
C3 0.0242(11) 0.0322(12) 0.0349(12) -0.0060(10) 0.0047(9) 0.0084(9)
C4 0.0240(10) 0.0350(12) 0.0272(11) 0.0021(9) 0.0077(9) 0.0050(9)
C5 0.0180(9) 0.0247(10) 0.0238(10) 0.0032(8) 0.0033(8) 0.0006(8)
C6 0.0215(10) 0.0248(10) 0.0274(11) 0.0048(8) 0.0094(8) 0.0002(8)
C7 0.0278(11) 0.0189(10) 0.0298(11) 0.0024(8) 0.0060(9) -0.0044(8)
C8 0.0298(11) 0.0195(10) 0.0266(11) 0.0010(8) 0.0039(9) 0.0012(8)
C9 0.0330(12) 0.0353(12) 0.0296(12) 0.0029(10) 0.0114(9) 0.0075(10)
C10 0.0243(10) 0.0280(11) 0.0264(11) 0.0020(9) 0.0065(8) -0.0031(8)
C11 0.0362(12) 0.0223(10) 0.0349(12) 0.0000(9) 0.0184(10) -0.0045(9)
C12 0.0480(14) 0.0222(10) 0.0294(11) 0.0082(9) 0.0179(10) 0.0061(10)
C13 0.0365(12) 0.0242(11) 0.0242(10) 0.0061(9) 0.0041(9) 0.0063(9)
C14 0.0266(10) 0.0187(9) 0.0219(10) 0.0019(8) 0.0041(8) 0.0028(8)
C15 0.0251(10) 0.0208(10) 0.0246(10) 0.0002(8) 0.0013(8) 0.0007(8)
C16 0.0233(10) 0.0251(10) 0.0193(9) 0.0052(8) 0.0026(8) -0.0002(8)
C17 0.0215(9) 0.0181(9) 0.0202(9) -0.0002(7) 0.0024(8) -0.0001(7)
Cl2 0.0342(3) 0.0239(3) 0.0263(3) -0.0027(2) 0.0101(2) -0.0013(2)
O5 0.0403(10) 0.0510(11) 0.0367(10) 0.0024(8) 0.0175(8) 0.0073(9)
O6 0.0802(15) 0.0261(9) 0.0486(12) 0.0008(8) 0.0336(11) -0.0032(9)
O7 0.0356(10) 0.0501(11) 0.0464(11) -0.0061(9) 0.0106(8) 0.0079(9)
O8 0.0610(13) 0.0347(10) 0.0366(10) -0.0082(8) 0.0023(9) -0.0115(9)

loop_
_atom_type_symbol
_atom_type_description
_atom_type_scat_dispersion_real
_atom_type_scat_dispersion_imag
_atom_type_scat_source
C C 0.0033 0.0016 'International Tables Vol C Tables 4.2.6.8 and 6.1.1.4'
H H 0.0000 0.0000 'International Tables Vol C Tables 4.2.6.8 and 6.1.1.4'
N N 0.0061 0.0033 'International Tables Vol C Tables 4.2.6.8 and 6.1.1.4'
O O 0.0106 0.0060 'International Tables Vol C Tables 4.2.6.8 and 6.1.1.4'
Cl Cl 0.1484 0.1585 'International Tables Vol C Tables 4.2.6.8 and 6.1.1.4'
Co Co 0.3494 0.9721 'International Tables Vol C Tables 4.2.6.8 and 6.1.1.4'

loop_
_geom_angle_atom_site_label_1
_geom_angle_atom_site_label_2
_geom_angle_atom_site_label_3
_geom_angle
O1 Co1 O3 177.94(6)
O1 Co1 N4 93.46(7)
O3 Co1 N4 84.53(7)
O1 Co1 N1 87.49(7)
O3 Co1 N1 94.53(7)
N4 Co1 N1 178.27(7)
O1 Co1 N3 92.75(7)
O3 Co1 N3 87.89(7)
N4 Co1 N3 95.04(7)
N1 Co1 N3 83.47(7)
O1 Co1 N2 91.61(7)
O3 Co1 N2 88.08(7)
N4 Co1 N2 93.83(7)
N1 Co1 N2 87.58(7)
N3 Co1 N2 169.87(7)
C17 O1 Co1 116.35(13)
C15 O3 Co1 114.89(13)
C6 N1 C7 113.42(16)
C6 N1 C16 110.16(16)
C7 N1 C16 111.54(16)
C6 N1 Co1 106.86(12)
C7 N1 Co1 106.25(13)
C16 N1 Co1 108.30(12)
C9 N2 C8 110.03(17)
C9 N2 Co1 119.06(15)
C8 N2 Co1 107.54(13)
C9 N2 H2 106.5
C8 N2 H2 106.5
Co1 N2 H2 106.5
C1 N3 C5 118.81(19)
C1 N3 Co1 127.44(15)
C5 N3 Co1 113.74(14)
C14 N4 C10 119.76(18)
C14 N4 Co1 113.16(14)
C10 N4 Co1 127.07(15)
N3 C1 C2 122.2(2)
N3 C1 H1A 118.9
C2 C1 H1A 118.9
C3 C2 C1 118.8(2)
C3 C2 H2A 120.6
C1 C2 H2A 120.6
C2 C3 C4 119.3(2)
C2 C3 H3A 120.3
C4 C3 H3A 120.3
C5 C4 C3 118.9(2)
C5 C4 H4A 120.5
C3 C4 H4A 120.5
N3 C5 C4 121.8(2)
N3 C5 C6 113.38(18)
C4 C5 C6 124.80(19)
N1 C6 C5 107.07(16)
N1 C6 H6A 110.3
C5 C6 H6A 110.3
N1 C6 H6B 110.3
C5 C6 H6B 110.3
H6A C6 H6B 108.6
N1 C7 C8 106.27(17)
N1 C7 H7A 110.5
C8 C7 H7A 110.5
N1 C7 H7B 110.5
C8 C7 H7B 110.5
H7A C7 H7B 108.7
N2 C8 C7 107.71(17)
N2 C8 H8A 110.2
C7 C8 H8A 110.2
N2 C8 H8B 110.2
C7 C8 H8B 110.2
H8A C8 H8B 108.5
N2 C9 H9A 109.5
N2 C9 H9B 109.5
H9A C9 H9B 109.5
N2 C9 H9C 109.5
H9A C9 H9C 109.5
H9B C9 H9C 109.5
N4 C10 C11 120.8(2)
N4 C10 H10A 119.6
C11 C10 H10A 119.6
C12 C11 C10 119.3(2)
C12 C11 H11A 120.3
C10 C11 H11A 120.3
C11 C12 C13 119.7(2)
C11 C12 H12A 120.1
C13 C12 H12A 120.1
C14 C13 C12 118.1(2)
C14 C13 H13A 120.9
C12 C13 H13A 120.9
N4 C14 C13 122.2(2)
N4 C14 C15 113.33(18)
C13 C14 C15 124.4(2)
O4 C15 O3 124.7(2)
O4 C15 C14 121.7(2)
O3 C15 C14 113.60(18)
N1 C16 C17 111.89(16)
N1 C16 H16A 109.2
C17 C16 H16A 109.2
N1 C16 H16B 109.2
C17 C16 H16B 109.2
H16A C16 H16B 107.9
O2 C17 O1 124.08(19)
O2 C17 C16 120.69(18)
O1 C17 C16 115.19(17)
O6 Cl2 O8 109.10(12)
O6 Cl2 O7 109.41(14)
O8 Cl2 O7 108.95(13)
O6 Cl2 O5 109.54(12)
O8 Cl2 O5 110.31(13)
O7 Cl2 O5 109.51(12)

loop_
_geom_bond_atom_site_label_1
_geom_bond_atom_site_label_2
_geom_bond_distance
Co1 O1 1.8803(14)
Co1 O3 1.9041(14)
Co1 N4 1.9198(17)
Co1 N1 1.9391(17)
Co1 N3 1.9466(17)
Co1 N2 1.9693(18)
O1 C17 1.301(2)
O2 C17 1.221(3)
O3 C15 1.306(3)
O4 C15 1.216(3)
N1 C6 1.493(3)
N1 C7 1.494(3)
N1 C16 1.499(3)
N2 C9 1.478(3)
N2 C8 1.488(3)
N2 H2 0.9300
N3 C1 1.347(3)
N3 C5 1.356(3)
N4 C14 1.344(3)
N4 C10 1.347(3)
C1 C2 1.385(3)
C1 H1A 0.9500
C2 C3 1.384(4)
C2 H2A 0.9500
C3 C4 1.393(3)
C3 H3A 0.9500
C4 C5 1.384(3)
C4 H4A 0.9500
C5 C6 1.506(3)
C6 H6A 0.9900
C6 H6B 0.9900
C7 C8 1.509(3)
C7 H7A 0.9900
C7 H7B 0.9900
C8 H8A 0.9900
C8 H8B 0.9900
C9 H9A 0.9800
C9 H9B 0.9800
C9 H9C 0.9800
C10 C11 1.386(3)
C10 H10A 0.9500
C11 C12 1.381(4)
C11 H11A 0.9500
C12 C13 1.389(4)
C12 H12A 0.9500
C13 C14 1.381(3)
C13 H13A 0.9500
C14 C15 1.515(3)
C16 C17 1.513(3)
C16 H16A 0.9900
C16 H16B 0.9900
Cl2 O6 1.4338(19)
Cl2 O8 1.4369(19)
Cl2 O7 1.440(2)
Cl2 O5 1.4419(18)

loop_
_geom_torsion_atom_site_label_1
_geom_torsion_atom_site_label_2
_geom_torsion_atom_site_label_3
_geom_torsion_atom_site_label_4
_geom_torsion
N4 Co1 O1 C17 -176.35(15)
N1 Co1 O1 C17 2.20(15)
N3 Co1 O1 C17 -81.13(15)
N2 Co1 O1 C17 89.71(15)
N4 Co1 O3 C15 6.67(15)
N1 Co1 O3 C15 -171.87(15)
N3 Co1 O3 C15 -88.59(15)
N2 Co1 O3 C15 100.71(15)
O1 Co1 N1 C6 -125.18(13)
O3 Co1 N1 C6 55.22(13)
N3 Co1 N1 C6 -32.13(13)
N2 Co1 N1 C6 143.10(14)
O1 Co1 N1 C7 113.42(13)
O3 Co1 N1 C7 -66.18(13)
N3 Co1 N1 C7 -153.52(13)
N2 Co1 N1 C7 21.71(13)
O1 Co1 N1 C16 -6.52(13)
O3 Co1 N1 C16 173.88(13)
N3 Co1 N1 C16 86.53(14)
N2 Co1 N1 C16 -98.24(14)
O1 Co1 N2 C9 45.83(16)
O3 Co1 N2 C9 -132.13(16)
N4 Co1 N2 C9 -47.75(16)
N1 Co1 N2 C9 133.25(16)
N3 Co1 N2 C9 161.3(4)
O1 Co1 N2 C8 -80.08(13)
O3 Co1 N2 C8 101.96(13)
N4 Co1 N2 C8 -173.65(13)
N1 Co1 N2 C8 7.35(13)
N3 Co1 N2 C8 35.4(5)
O1 Co1 N3 C1 -76.19(18)
O3 Co1 N3 C1 101.84(18)
N4 Co1 N3 C1 17.53(18)
N1 Co1 N3 C1 -163.35(18)
N2 Co1 N3 C1 168.5(3)
O1 Co1 N3 C5 103.22(14)
O3 Co1 N3 C5 -78.74(14)
N4 Co1 N3 C5 -163.05(14)
N1 Co1 N3 C5 16.07(14)
N2 Co1 N3 C5 -12.1(5)
O1 Co1 N4 C14 176.17(15)
O3 Co1 N4 C14 -4.29(15)
N3 Co1 N4 C14 83.10(15)
N2 Co1 N4 C14 -91.99(15)
O1 Co1 N4 C10 -2.44(19)
O3 Co1 N4 C10 177.11(19)
N3 Co1 N4 C10 -95.51(19)
N2 Co1 N4 C10 89.41(19)
C5 N3 C1 C2 -0.8(3)
Co1 N3 C1 C2 178.56(16)
N3 C1 C2 C3 -1.7(3)
C1 C2 C3 C4 1.9(3)
C2 C3 C4 C5 0.2(3)
C1 N3 C5 C4 3.1(3)
Co1 N3 C5 C4 -176.33(16)
C1 N3 C5 C6 -175.71(18)
Co1 N3 C5 C6 4.8(2)
C3 C4 C5 N3 -2.8(3)
C3 C4 C5 C6 175.9(2)
C7 N1 C6 C5 158.23(17)
C16 N1 C6 C5 -75.9(2)
Co1 N1 C6 C5 41.49(18)
N3 C5 C6 N1 -30.6(2)
C4 C5 C6 N1 150.6(2)
C6 N1 C7 C8 -163.01(17)
C16 N1 C7 C8 71.9(2)
Co1 N1 C7 C8 -45.91(18)
C9 N2 C8 C7 -165.89(18)
Co1 N2 C8 C7 -34.79(19)
N1 C7 C8 N2 53.6(2)
C14 N4 C10 C11 0.9(3)
Co1 N4 C10 C11 179.43(16)
N4 C10 C11 C12 0.1(3)
C10 C11 C12 C13 -0.9(3)
C11 C12 C13 C14 0.7(3)
C10 N4 C14 C13 -1.1(3)
Co1 N4 C14 C13 -179.82(17)
C10 N4 C14 C15 -179.76(19)
Co1 N4 C14 C15 1.5(2)
C12 C13 C14 N4 0.3(3)
C12 C13 C14 C15 178.8(2)
Co1 O3 C15 O4 172.37(18)
Co1 O3 C15 C14 -7.4(2)
N4 C14 C15 O4 -175.9(2)
C13 C14 C15 O4 5.4(3)
N4 C14 C15 O3 3.8(3)
C13 C14 C15 O3 -174.8(2)
C6 N1 C16 C17 125.92(18)
C7 N1 C16 C17 -107.21(19)
Co1 N1 C16 C17 9.4(2)
Co1 O1 C17 O2 -179.35(17)
Co1 O1 C17 C16 3.0(2)
N1 C16 C17 O2 173.86(19)
N1 C16 C17 O1 -8.4(3)
